data_4131940
loop_
_publ_author_name
'Qiao, Yusen'
'Sergentu, Dumitru-Claudiu'
'Yin, Haolin'
'Zabula, Alexander V.'
'Cheisson, Thibault'
'McSkimming, Alex'
'Manor, Brian C.'
'Carroll, Patrick J.'
'Anna, Jessica M.'
'Autschbach, Jochen'
'Schelter, Eric J.'

_publ_section_title
;
 Understanding and Controlling the Emission Brightness and Color of
 Molecular Cerium Luminophores.
;
_journal_issue 13
_journal_name_full 'Journal of the American Chemical Society'
_journal_page_first 4588
_journal_page_last 4595
_journal_paper_doi 10.1021/jacs.7b13339
_journal_volume 140
_journal_year 2018
_chemical_formula_moiety 'C62 H104 Ce I2 Li N6 O2, C5 H12'
_chemical_formula_sum 'C67 H116 Ce I2 Li N6 O2'
_chemical_formula_weight 1438.51
_space_group_crystal_system monoclinic
_space_group_IT_number 14
_space_group_name_Hall '-P 2yn'
_space_group_name_H-M_alt 'P 1 21/n 1'
_atom_sites_solution_hydrogens geom
_atom_sites_solution_primary dual
_audit_creation_date 2017-04-14
_audit_creation_method
;
Olex2 1.2
(compiled 2016.09.09 svn.r3337 for OlexSys, GUI svn.r5227)
;
_cell_angle_alpha 90
_cell_angle_beta 90.547(3)
_cell_angle_gamma 90
_cell_formula_units_Z 4
_cell_length_a 20.8203(17)
_cell_length_b 15.8035(12)
_cell_length_c 20.8531(18)
_cell_measurement_reflns_used 9748
_cell_measurement_temperature 100
_cell_measurement_theta_max 27.57
_cell_measurement_theta_min 2.78
_cell_volume 6861.1(10)
_computing_data_collection 'Bruker APEX3 v2016.1-0'
_computing_data_reduction 'Bruker SAINT v8.37A'
_computing_publication_material 'Olex2 (Dolomanov et al., 2009)'
_computing_structure_refinement 'XL (Sheldrick, 2008)'
_computing_structure_solution 'XT (Sheldrick, 2015)'
_diffrn_ambient_temperature 100
_diffrn_measured_fraction_theta_full 0.999
_diffrn_measured_fraction_theta_max 0.993
_diffrn_measurement_device 'CMOS area detector'
_diffrn_measurement_device_type 'Bruker D8QUEST'
_diffrn_measurement_method '\w and \f scans'
_diffrn_radiation_monochromator graphite
_diffrn_radiation_type MoK\a
_diffrn_radiation_wavelength 0.71073
_diffrn_reflns_av_R_equivalents 0.0419
_diffrn_reflns_av_unetI/netI 0.0169
_diffrn_reflns_Laue_measured_fraction_full 0.999
_diffrn_reflns_Laue_measured_fraction_max 0.993
_diffrn_reflns_limit_h_max 27
_diffrn_reflns_limit_h_min -27
_diffrn_reflns_limit_k_max 19
_diffrn_reflns_limit_k_min -20
_diffrn_reflns_limit_l_max 27
_diffrn_reflns_limit_l_min -27
_diffrn_reflns_number 226632
_diffrn_reflns_point_group_measured_fraction_full 0.999
_diffrn_reflns_point_group_measured_fraction_max 0.993
_diffrn_reflns_theta_full 25.242
_diffrn_reflns_theta_max 27.585
_diffrn_reflns_theta_min 2.340
_diffrn_source 'sealed tube'
_exptl_absorpt_coefficient_mu 1.608
_exptl_absorpt_correction_T_max 0.7456
_exptl_absorpt_correction_T_min 0.6410
_exptl_absorpt_correction_type multi-scan
_exptl_absorpt_process_details 'SADABS v2014/5'
_exptl_crystal_colour yellow
_exptl_crystal_density_diffrn 1.393
_exptl_crystal_description prism
_exptl_crystal_F_000 2972
_exptl_crystal_size_max 0.50
_exptl_crystal_size_mid 0.43
_exptl_crystal_size_min 0.30
_refine_diff_density_max 2.341
_refine_diff_density_min -1.868
_refine_diff_density_rms 0.189
_refine_ls_extinction_method none
_refine_ls_goodness_of_fit_ref 1.170
_refine_ls_hydrogen_treatment constr
_refine_ls_matrix_type full
_refine_ls_number_parameters 781
_refine_ls_number_reflns 15800
_refine_ls_number_restraints 226
_refine_ls_restrained_S_all 1.166
_refine_ls_R_factor_all 0.0745
_refine_ls_R_factor_gt 0.0624
_refine_ls_shift/su_max 0.001
_refine_ls_shift/su_mean 0.000
_refine_ls_structure_factor_coef Fsqd
_refine_ls_weighting_details 'w=1/[\s^2^(Fo^2^)+(0.0352P)^2^+64.8912P] where P=(Fo^2^+2Fc^2^)/3'
_refine_ls_weighting_scheme calc
_refine_ls_wR_factor_gt 0.1321
_refine_ls_wR_factor_ref 0.1430
_reflns_number_gt 13720
_reflns_number_total 15800
_reflns_threshold_expression 'I > 2\s(I)'
_cod_data_source_file ja7b13339_si_002.cif
_cod_data_source_block 40102
_cod_database_code 4131940

loop_
_space_group_symop_operation_xyz
'x, y, z'
'-x+1/2, y+1/2, -z+1/2'
'-x, -y, -z'
'x-1/2, -y-1/2, z-1/2'

loop_
_atom_site_label
_atom_site_type_symbol
_atom_site_fract_x
_atom_site_fract_y
_atom_site_fract_z
_atom_site_U_iso_or_equiv
_atom_site_adp_type
_atom_site_occupancy
_atom_site_site_symmetry_order
_atom_site_calc_flag
_atom_site_refinement_flags_posn
_atom_site_refinement_flags_adp
_atom_site_refinement_flags_occupancy
_atom_site_disorder_assembly
_atom_site_disorder_group
Ce1 Ce 0.24154(2) 0.75797(2) 0.51556(2) 0.01887(7) Uani 1 1 d . . . . .
I1 I 0.14835(2) 0.91292(2) 0.47523(2) 0.03198(10) Uani 1 1 d . . . . .
I2 I 0.20697(2) 0.80389(2) 0.66387(2) 0.02829(9) Uani 1 1 d . . . . .
N1 N 0.16572(19) 0.6423(3) 0.4924(2) 0.0207(8) Uani 1 1 d . . . . .
N2 N 0.26121(19) 0.6073(3) 0.5327(2) 0.0215(8) Uani 1 1 d . . . . .
N3 N 0.17764(19) 0.4985(3) 0.53483(19) 0.0188(8) Uani 1 1 d . . . . .
N4 N 0.3443(2) 0.8342(3) 0.50736(19) 0.0221(8) Uani 1 1 d . . . . .
N5 N 0.3056(2) 0.7735(3) 0.41826(19) 0.0236(9) Uani 1 1 d . . . . .
N6 N 0.40110(19) 0.8630(3) 0.40766(19) 0.0190(8) Uani 1 1 d . . . . .
C1 C 0.2012(2) 0.5818(3) 0.5194(2) 0.0189(9) Uani 1 1 d . . . . .
C2 C 0.0985(2) 0.6317(3) 0.4721(3) 0.0255(10) Uani 1 1 d . . . . .
H2 H 0.0861 0.5721 0.4758 0.034 Uiso 1 1 calc R . . . .
C3 C 0.0922(3) 0.6606(4) 0.4020(3) 0.0323(12) Uani 1 1 d . . . . .
H3a H 0.1185 0.6254 0.3754 0.048 Uiso 1 1 calc GR . . . .
H3b H 0.1059 0.7184 0.3984 0.048 Uiso 1 1 calc GR . . . .
H3c H 0.0481 0.6559 0.3883 0.048 Uiso 1 1 calc GR . . . .
C4 C 0.0545(3) 0.6869(4) 0.5139(3) 0.0340(13) Uani 1 1 d . . . . .
H4a H 0.0645 0.7456 0.5073 0.051 Uiso 1 1 calc GR . . . .
H4b H 0.0611 0.6729 0.5583 0.051 Uiso 1 1 calc GR . . . .
H4c H 0.0104 0.6767 0.5023 0.051 Uiso 1 1 calc GR . . . .
C5 C 0.3100(2) 0.5559(3) 0.5643(2) 0.0234(10) Uani 1 1 d . . . . .
H5 H 0.2904 0.5040 0.5807 0.031 Uiso 1 1 calc R . . . .
C6 C 0.3634(2) 0.5330(4) 0.5159(3) 0.0303(12) Uani 1 1 d . . . . .
H6a H 0.3448 0.5033 0.4801 0.045 Uiso 1 1 calc GR . . . .
H6b H 0.3948 0.4977 0.5365 0.045 Uiso 1 1 calc GR . . . .
H6c H 0.3836 0.5839 0.5010 0.045 Uiso 1 1 calc GR . . . .
C7 C 0.3401(3) 0.6052(4) 0.6194(3) 0.0340(12) Uani 1 1 d . . . . .
H7a H 0.3589 0.6563 0.6033 0.051 Uiso 1 1 calc GR . . . .
H7b H 0.3727 0.5713 0.6397 0.051 Uiso 1 1 calc GR . . . .
H7c H 0.3076 0.6190 0.6501 0.051 Uiso 1 1 calc GR . . . .
C8 C 0.1862(2) 0.4300(3) 0.4858(2) 0.0192(9) Uani 1 1 d . . . . .
C9 C 0.1238(2) 0.3786(3) 0.4742(2) 0.0227(10) Uani 1 1 d . . . . .
H9a H 0.1118 0.3505 0.5137 0.030 Uiso 1 1 calc R . . . .
H9b H 0.0894 0.4168 0.4621 0.030 Uiso 1 1 calc R . . . .
C10 C 0.1327(3) 0.3122(4) 0.4213(3) 0.0311(12) Uani 1 1 d . . . . .
H10 H 0.0926 0.2807 0.4152 0.041 Uiso 1 1 calc R . . . .
C11 C 0.1505(3) 0.3554(4) 0.3587(3) 0.0319(12) Uani 1 1 d . . . . .
H11a H 0.1165 0.3940 0.3457 0.042 Uiso 1 1 calc R . . . .
H11b H 0.1556 0.3135 0.3252 0.042 Uiso 1 1 calc R . . . .
C12 C 0.2135(3) 0.4043(4) 0.3685(3) 0.0286(11) Uani 1 1 d . . . . .
H12 H 0.2248 0.4327 0.3284 0.038 Uiso 1 1 calc R . . . .
C13 C 0.2038(3) 0.4710(3) 0.4212(2) 0.0222(9) Uani 1 1 d . . . . .
H13a H 0.1698 0.5095 0.4081 0.030 Uiso 1 1 calc R . . . .
H13b H 0.2429 0.5036 0.4265 0.030 Uiso 1 1 calc R . . . .
C14 C 0.2406(2) 0.3665(3) 0.5030(2) 0.0250(10) Uani 1 1 d . . . . .
H14a H 0.2806 0.3971 0.5091 0.033 Uiso 1 1 calc R . . . .
H14b H 0.2305 0.3385 0.5431 0.033 Uiso 1 1 calc R . . . .
C15 C 0.2489(3) 0.2999(4) 0.4502(3) 0.0327(12) Uani 1 1 d . . . . .
H15 H 0.2833 0.2607 0.4628 0.044 Uiso 1 1 calc R . . . .
C16 C 0.1868(3) 0.2503(4) 0.4407(3) 0.0363(13) Uani 1 1 d . . . . .
H16a H 0.1756 0.2216 0.4802 0.048 Uiso 1 1 calc R . . . .
H16b H 0.1923 0.2080 0.4075 0.048 Uiso 1 1 calc R . . . .
C17 C 0.2671(3) 0.3437(4) 0.3877(3) 0.0344(12) Uani 1 1 d . . . . .
H17a H 0.3070 0.3746 0.3935 0.046 Uiso 1 1 calc R . . . .
H17b H 0.2732 0.3019 0.3542 0.046 Uiso 1 1 calc R . . . .
C18 C 0.1459(2) 0.4872(3) 0.5990(2) 0.0226(10) Uani 1 1 d . . . . .
C19 C 0.0715(2) 0.4821(3) 0.5949(2) 0.0241(10) Uani 1 1 d . . . . .
H19a H 0.0590 0.4336 0.5692 0.032 Uiso 1 1 calc R . . . .
H19b H 0.0549 0.5326 0.5742 0.032 Uiso 1 1 calc R . . . .
C20 C 0.0424(3) 0.4740(4) 0.6630(3) 0.0325(12) Uani 1 1 d . . . . .
H20 H -0.0045 0.4706 0.6595 0.043 Uiso 1 1 calc R . . . .
C21 C 0.0683(3) 0.3938(4) 0.6954(3) 0.0375(14) Uani 1 1 d . . . . .
H21a H 0.0494 0.3876 0.7375 0.050 Uiso 1 1 calc R . . . .
H21b H 0.0568 0.3446 0.6700 0.050 Uiso 1 1 calc R . . . .
C22 C 0.1410(3) 0.3998(4) 0.7019(3) 0.0332(12) Uani 1 1 d . . . . .
H22 H 0.1576 0.3488 0.7230 0.044 Uiso 1 1 calc R . . . .
C23 C 0.1704(3) 0.4075(4) 0.6345(2) 0.0276(11) Uani 1 1 d . . . . .
H23a H 0.1594 0.3576 0.6096 0.037 Uiso 1 1 calc R . . . .
H23b H 0.2168 0.4100 0.6385 0.037 Uiso 1 1 calc R . . . .
C24 C 0.1632(3) 0.5643(4) 0.6417(3) 0.0288(11) Uani 1 1 d . . . . .
H24a H 0.2095 0.5684 0.6460 0.038 Uiso 1 1 calc R . . . .
H24b H 0.1479 0.6156 0.6211 0.038 Uiso 1 1 calc R . . . .
C25 C 0.1334(3) 0.5572(4) 0.7088(3) 0.0377(14) Uani 1 1 d . . . . .
H25 H 0.1451 0.6070 0.7344 0.050 Uiso 1 1 calc R . . . .
C26 C 0.0612(3) 0.5512(4) 0.7031(3) 0.0399(15) Uani 1 1 d . . . . .
H26a H 0.0444 0.6021 0.6831 0.053 Uiso 1 1 calc R . . . .
H26b H 0.0427 0.5466 0.7455 0.053 Uiso 1 1 calc R . . . .
C27 C 0.1589(3) 0.4775(5) 0.7417(3) 0.0419(15) Uani 1 1 d . . . . .
H27a H 0.2052 0.4810 0.7463 0.056 Uiso 1 1 calc R . . . .
H27b H 0.1407 0.4726 0.7842 0.056 Uiso 1 1 calc R . . . .
C28 C 0.3504(2) 0.8237(3) 0.4440(2) 0.0220(9) Uani 1 1 d . . . . .
C29 C 0.3816(2) 0.8939(4) 0.5460(2) 0.0247(10) Uani 1 1 d . . . . .
H29 H 0.4136 0.9211 0.5188 0.033 Uiso 1 1 calc R . . . .
C30 C 0.3376(3) 0.9630(4) 0.5751(3) 0.0354(13) Uani 1 1 d . . . . .
H30a H 0.3142 0.9909 0.5414 0.053 Uiso 1 1 calc GR . . . .
H30b H 0.3635 1.0036 0.5978 0.053 Uiso 1 1 calc GR . . . .
H30c H 0.3080 0.9373 0.6042 0.053 Uiso 1 1 calc GR . . . .
C31 C 0.4157(3) 0.8478(4) 0.6003(3) 0.0332(12) Uani 1 1 d . . . . .
H31a H 0.4427 0.8045 0.5829 0.050 Uiso 1 1 calc GR . . . .
H31b H 0.3845 0.8226 0.6280 0.050 Uiso 1 1 calc GR . . . .
H31c H 0.4414 0.8873 0.6243 0.050 Uiso 1 1 calc GR . . . .
C32 C 0.3059(3) 0.7457(3) 0.3514(2) 0.0232(10) Uani 1 1 d . . . . .
H32 H 0.3439 0.7681 0.3298 0.031 Uiso 1 1 calc R . . . .
C33 C 0.2450(3) 0.7764(5) 0.3169(3) 0.0425(15) Uani 1 1 d . . . . .
H33a H 0.2458 0.7585 0.2729 0.064 Uiso 1 1 calc GR . . . .
H33b H 0.2431 0.8371 0.3187 0.064 Uiso 1 1 calc GR . . . .
H33c H 0.2080 0.7530 0.3375 0.064 Uiso 1 1 calc GR . . . .
C34 C 0.3070(4) 0.6483(4) 0.3495(3) 0.0406(15) Uani 1 1 d . . . . .
H34a H 0.3049 0.6295 0.3058 0.061 Uiso 1 1 calc GR . . . .
H34b H 0.2707 0.6266 0.3724 0.061 Uiso 1 1 calc GR . . . .
H34c H 0.3459 0.6281 0.3692 0.061 Uiso 1 1 calc GR . . . .
C35 C 0.3844(2) 0.9454(3) 0.3744(2) 0.0220(9) Uani 1 1 d . . . . .
C36 C 0.3773(4) 0.9390(4) 0.3004(3) 0.0448(17) Uani 1 1 d . . . . .
H36a H 0.3458 0.8959 0.2897 0.060 Uiso 1 1 calc R . . . .
H36b H 0.4180 0.9222 0.2822 0.060 Uiso 1 1 calc R . . . .
C37 C 0.3559(5) 1.0249(4) 0.2707(3) 0.053(2) Uani 1 1 d . . . . .
H37 H 0.3514 1.0181 0.2242 0.070 Uiso 1 1 calc R . . . .
C38 C 0.2938(4) 1.0526(4) 0.2969(3) 0.0457(17) Uani 1 1 d . . . . .
H38a H 0.2609 1.0111 0.2867 0.061 Uiso 1 1 calc R . . . .
H38b H 0.2814 1.1061 0.2778 0.061 Uiso 1 1 calc R . . . .
C39 C 0.2999(3) 1.0624(5) 0.3691(3) 0.0468(18) Uani 1 1 d . . . . .
H39 H 0.2585 1.0803 0.3865 0.062 Uiso 1 1 calc R . . . .
C40 C 0.3198(3) 0.9767(5) 0.3995(3) 0.0418(16) Uani 1 1 d . . . . .
H40a H 0.3226 0.9832 0.4457 0.056 Uiso 1 1 calc R . . . .
H40b H 0.2870 0.9348 0.3902 0.056 Uiso 1 1 calc R . . . .
C41 C 0.4345(3) 1.0153(4) 0.3872(4) 0.0438(16) Uani 1 1 d . . . . .
H41a H 0.4758 0.9975 0.3708 0.058 Uiso 1 1 calc R . . . .
H41b H 0.4391 1.0238 0.4331 0.058 Uiso 1 1 calc R . . . .
C42 C 0.4143(3) 1.1006(4) 0.3548(5) 0.056(2) Uani 1 1 d . . . . .
H42 H 0.4473 1.1434 0.3637 0.075 Uiso 1 1 calc R . . . .
C43 C 0.4072(3) 1.0903(4) 0.2845(4) 0.052(2) Uani 1 1 d . . . . .
H43a H 0.4477 1.0723 0.2663 0.070 Uiso 1 1 calc R . . . .
H43b H 0.3953 1.1439 0.2651 0.070 Uiso 1 1 calc R . . . .
C44 C 0.3505(4) 1.1293(5) 0.3840(4) 0.056(2) Uani 1 1 d . . . . .
H44a H 0.3554 1.1359 0.4301 0.075 Uiso 1 1 calc R . . . .
H44b H 0.3376 1.1833 0.3659 0.075 Uiso 1 1 calc R . . . .
C45 C 0.4643(2) 0.8180(3) 0.4053(2) 0.0206(9) Uani 1 1 d . . . . .
C46 C 0.4572(3) 0.7296(3) 0.4362(3) 0.0273(11) Uani 1 1 d . . . . .
H46a H 0.4439 0.7362 0.4803 0.036 Uiso 1 1 calc R . . . .
H46b H 0.4238 0.6985 0.4136 0.036 Uiso 1 1 calc R . . . .
C47 C 0.5198(3) 0.6786(3) 0.4346(3) 0.0334(12) Uani 1 1 d . . . . .
H47 H 0.5131 0.6229 0.4540 0.044 Uiso 1 1 calc R . . . .
C48 C 0.5408(3) 0.6680(4) 0.3642(3) 0.0434(16) Uani 1 1 d . . . . .
H48a H 0.5079 0.6382 0.3400 0.058 Uiso 1 1 calc R . . . .
H48b H 0.5802 0.6354 0.3624 0.058 Uiso 1 1 calc R . . . .
C49 C 0.5516(3) 0.7568(4) 0.3350(3) 0.0419(15) Uani 1 1 d . . . . .
H49 H 0.5656 0.7509 0.2905 0.056 Uiso 1 1 calc R . . . .
C50 C 0.4889(3) 0.8074(4) 0.3367(3) 0.0365(13) Uani 1 1 d . . . . .
H50a H 0.4565 0.7785 0.3111 0.048 Uiso 1 1 calc R . . . .
H50b H 0.4959 0.8627 0.3180 0.048 Uiso 1 1 calc R . . . .
C51 C 0.5186(3) 0.8636(4) 0.4441(3) 0.0332(12) Uani 1 1 d . . . . .
H51a H 0.5255 0.9196 0.4265 0.044 Uiso 1 1 calc R . . . .
H51b H 0.5057 0.8698 0.4884 0.044 Uiso 1 1 calc R . . . .
C52 C 0.5816(3) 0.8124(4) 0.4411(3) 0.0389(14) Uani 1 1 d . . . . .
H52 H 0.6150 0.8428 0.4652 0.052 Uiso 1 1 calc R . . . .
C53 C 0.5720(3) 0.7262(4) 0.4713(3) 0.0362(13) Uani 1 1 d . . . . .
H53a H 0.5596 0.7327 0.5158 0.048 Uiso 1 1 calc R . . . .
H53b H 0.6119 0.6944 0.4702 0.048 Uiso 1 1 calc R . . . .
C54 C 0.6027(3) 0.8026(5) 0.3732(4) 0.0455(16) Uani 1 1 d . . . . .
H54a H 0.6425 0.7709 0.3720 0.060 Uiso 1 1 calc R . . . .
H54b H 0.6103 0.8578 0.3545 0.060 Uiso 1 1 calc R . . . .
O1 O 0.0411(2) 0.9048(4) 0.6284(2) 0.0534(14) Uani 1 1 d . . . . .
C55 C -0.0162(4) 0.9196(7) 0.5905(4) 0.064(2) Uani 1 1 d . . . . .
H55a H -0.0213 0.8763 0.5579 0.085 Uiso 1 1 calc R . . . .
H55b H -0.0143 0.9744 0.5697 0.085 Uiso 1 1 calc R . . . .
C56 C -0.0706(4) 0.9166(6) 0.6368(5) 0.062(2) Uani 1 1 d . . . . .
H56a H -0.0797 0.9724 0.6538 0.082 Uiso 1 1 calc R . . . .
H56b H -0.1092 0.8945 0.6165 0.082 Uiso 1 1 calc R . . . .
C57 C -0.0473(4) 0.8586(5) 0.6886(4) 0.058(2) Uani 1 1 d . . . . .
H57a H -0.0428 0.8879 0.7292 0.077 Uiso 0.33(6) 1 calc R . P A 1
H57b H -0.0757 0.8105 0.6938 0.077 Uiso 0.33(6) 1 calc R . P A 1
H57a' H -0.0604 0.8008 0.6798 0.077 Uiso 0.67(6) 1 calc R . P A 2
H57b' H -0.0643 0.8754 0.7298 0.077 Uiso 0.67(6) 1 calc R . P A 2
C58 C 0.014(3) 0.833(5) 0.664(3) 0.088(11) Uani 0.33(6) 1 d . U P A 1
H58a H 0.0094 0.7844 0.6359 0.117 Uiso 0.33(6) 1 calc R . P A 1
H58b H 0.0430 0.8174 0.6990 0.117 Uiso 0.33(6) 1 calc R . P A 1
C58' C 0.0253(12) 0.866(3) 0.6886(13) 0.083(9) Uani 0.67(6) 1 d . U P A 2
H58a' H 0.0400 0.9008 0.7241 0.110 Uiso 0.67(6) 1 calc R . P A 2
H58b' H 0.0450 0.8106 0.6922 0.110 Uiso 0.67(6) 1 calc R . P A 2
O2 O 0.1542(3) 1.0362(3) 0.6334(2) 0.0505(13) Uani 1 1 d . . . . .
C59 C 0.1737(5) 1.1043(5) 0.5914(4) 0.069(3) Uani 1 1 d D . . . .
H59a H 0.1377 1.1234 0.5654 0.091 Uiso 0.55(3) 1 calc R . P B 1
H59b H 0.2076 1.0855 0.5631 0.091 Uiso 0.55(3) 1 calc R . P B 1
H59a' H 0.1382 1.1415 0.5807 0.091 Uiso 0.45(3) 1 calc R . P B 2
H59b' H 0.1929 1.0832 0.5523 0.091 Uiso 0.45(3) 1 calc R . P B 2
C60 C 0.1967(12) 1.1726(9) 0.6326(8) 0.071(5) Uani 0.55(3) 1 d D U P B 1
H60a H 0.1622 1.2105 0.6444 0.095 Uiso 0.55(3) 1 calc R . P B 1
H60b H 0.2306 1.2048 0.6122 0.095 Uiso 0.55(3) 1 calc R . P B 1
C61 C 0.2219(10) 1.1241(12) 0.6898(9) 0.075(5) Uani 0.55(3) 1 d D U P B 1
H61a H 0.2265 1.1601 0.7272 0.099 Uiso 0.55(3) 1 calc R . P B 1
H61b H 0.2626 1.0970 0.6809 0.099 Uiso 0.55(3) 1 calc R . P B 1
C60' C 0.2226(11) 1.1473(17) 0.6342(9) 0.083(6) Uani 0.45(3) 1 d D U P B 2
H60a' H 0.2629 1.1165 0.6347 0.110 Uiso 0.45(3) 1 calc R . P B 2
H60b' H 0.2305 1.2049 0.6202 0.110 Uiso 0.45(3) 1 calc R . P B 2
C61' C 0.1923(15) 1.1461(13) 0.6987(8) 0.086(6) Uani 0.45(3) 1 d D U P B 2
H61a' H 0.2235 1.1552 0.7329 0.115 Uiso 0.45(3) 1 calc R . P B 2
H61b' H 0.1580 1.1875 0.7020 0.115 Uiso 0.45(3) 1 calc R . P B 2
C62 C 0.1671(5) 1.0578(5) 0.6986(4) 0.062(2) Uani 1 1 d D . . . .
H62a H 0.1816 1.0092 0.7232 0.082 Uiso 0.55(3) 1 calc R . P B 1
H62b H 0.1298 1.0825 0.7189 0.082 Uiso 0.55(3) 1 calc R . P B 1
H62a' H 0.1987 1.0195 0.7170 0.082 Uiso 0.45(3) 1 calc R . P B 2
H62b' H 0.1281 1.0543 0.7236 0.082 Uiso 0.45(3) 1 calc R . P B 2
Li1 Li 0.1262(6) 0.9298(9) 0.6062(6) 0.053(3) Uani 1 1 d . . . . .
C63 C 0.0001(14) 0.832(2) 0.3510(9) 0.127(10) Uani 0.468(16) 1 d . U P C 1
H63a H -0.0312 0.8765 0.3495 0.190 Uiso 0.468(16) 1 calc GR . P C 1
H63b H 0.0231 0.8343 0.3911 0.190 Uiso 0.468(16) 1 calc GR . P C 1
H63c H -0.0211 0.7782 0.3472 0.190 Uiso 0.468(16) 1 calc GR . P C 1
C64 C 0.0472(11) 0.8426(14) 0.2957(8) 0.089(5) Uani 0.468(16) 1 d G U P C 1
H64a H 0.0671 0.7884 0.2867 0.118 Uiso 0.468(16) 1 calc R . P C 1
H64b H 0.0810 0.8814 0.3088 0.118 Uiso 0.468(16) 1 calc R . P C 1
C65 C 0.0155(7) 0.8761(14) 0.2341(8) 0.085(4) Uani 0.468(16) 1 d G U P C 1
H65a H -0.0044 0.9302 0.2432 0.113 Uiso 0.468(16) 1 calc R . P C 1
H65b H -0.0183 0.8373 0.2211 0.113 Uiso 0.468(16) 1 calc R . P C 1
C66 C 0.0622(8) 0.8871(15) 0.1783(8) 0.094(5) Uani 0.468(16) 1 d G U P C 1
H66a H 0.0959 0.9260 0.1912 0.125 Uiso 0.468(16) 1 calc R . P C 1
H66b H 0.0820 0.8330 0.1691 0.125 Uiso 0.468(16) 1 calc R . P C 1
C67 C 0.0298(12) 0.9206(19) 0.1171(8) 0.082(7) Uani 0.468(16) 1 d G U P C 1
H67a H -0.0045 0.8833 0.1047 0.123 Uiso 0.468(16) 1 calc GR . P C 1
H67b H 0.0608 0.9233 0.0833 0.123 Uiso 0.468(16) 1 calc GR . P C 1
H67c H 0.0129 0.9761 0.1249 0.123 Uiso 0.468(16) 1 calc GR . P C 1
C63' C -0.0074(9) 0.8508(10) 0.3459(5) 0.059(4) Uani 0.532(16) 1 d . U P C 2
H63a' H 0.0333 0.8532 0.3678 0.089 Uiso 0.532(16) 1 calc GR . P C 2
H63b' H -0.0351 0.8119 0.3677 0.089 Uiso 0.532(16) 1 calc GR . P C 2
H63c' H -0.0266 0.9060 0.3456 0.089 Uiso 0.532(16) 1 calc GR . P C 2
C64' C 0.0024(9) 0.8208(7) 0.2769(6) 0.077(4) Uani 0.532(16) 1 d G U P C 2
H64a' H -0.0368 0.7943 0.2615 0.102 Uiso 0.532(16) 1 calc R . P C 2
H64b' H 0.0361 0.7784 0.2765 0.102 Uiso 0.532(16) 1 calc R . P C 2
C65' C 0.0206(7) 0.8925(7) 0.2309(6) 0.083(4) Uani 0.532(16) 1 d G U P C 2
H65a' H -0.0130 0.9350 0.2314 0.110 Uiso 0.532(16) 1 calc R . P C 2
H65b' H 0.0598 0.9190 0.2464 0.110 Uiso 0.532(16) 1 calc R . P C 2
C66' C 0.0305(8) 0.8634(9) 0.1616(6) 0.068(4) Uani 0.532(16) 1 d G U P C 2
H66a' H 0.0642 0.8210 0.1610 0.091 Uiso 0.532(16) 1 calc R . P C 2
H66b' H -0.0087 0.8370 0.1460 0.091 Uiso 0.532(16) 1 calc R . P C 2
C67' C 0.0486(11) 0.9356(13) 0.1163(7) 0.078(7) Uani 0.532(16) 1 d G U P C 2
H67a' H 0.0790 0.9722 0.1372 0.117 Uiso 0.532(16) 1 calc GR . P C 2
H67b' H 0.0108 0.9672 0.1049 0.117 Uiso 0.532(16) 1 calc GR . P C 2
H67c' H 0.0675 0.9126 0.0782 0.117 Uiso 0.532(16) 1 calc GR . P C 2

loop_
_atom_site_aniso_label
_atom_site_aniso_U_11
_atom_site_aniso_U_22
_atom_site_aniso_U_33
_atom_site_aniso_U_23
_atom_site_aniso_U_13
_atom_site_aniso_U_12
Ce1 0.01604(13) 0.01969(13) 0.02086(13) -0.00010(10) -0.00052(9) -0.00199(9)
I1 0.03574(19) 0.03179(19) 0.02835(18) 0.00412(14) -0.00200(14) 0.00926(15)
I2 0.03709(19) 0.02449(17) 0.02324(16) -0.00064(12) -0.00174(13) 0.00308(13)
N1 0.0154(18) 0.0173(19) 0.029(2) -0.0018(16) -0.0027(15) -0.0037(15)
N2 0.0149(18) 0.024(2) 0.025(2) -0.0003(16) 0.0021(15) -0.0012(15)
N3 0.0209(19) 0.0179(19) 0.0177(18) -0.0025(15) 0.0065(15) -0.0031(15)
N4 0.023(2) 0.028(2) 0.0159(18) -0.0042(16) -0.0007(15) -0.0064(17)
N5 0.023(2) 0.032(2) 0.0154(18) -0.0010(16) 0.0017(15) -0.0118(17)
N6 0.0176(18) 0.023(2) 0.0169(18) 0.0014(15) -0.0017(14) -0.0063(15)
C1 0.020(2) 0.021(2) 0.017(2) -0.0043(17) 0.0042(16) -0.0027(17)
C2 0.010(2) 0.027(3) 0.039(3) -0.003(2) -0.0052(19) -0.0002(18)
C3 0.028(3) 0.032(3) 0.037(3) -0.004(2) -0.018(2) 0.003(2)
C4 0.019(2) 0.029(3) 0.053(4) -0.005(3) 0.001(2) 0.003(2)
C5 0.018(2) 0.025(2) 0.027(2) 0.003(2) 0.0011(18) -0.0006(18)
C6 0.015(2) 0.034(3) 0.041(3) 0.007(2) 0.002(2) 0.004(2)
C7 0.024(3) 0.039(3) 0.039(3) -0.003(3) -0.002(2) 0.001(2)
C8 0.022(2) 0.018(2) 0.018(2) -0.0006(17) 0.0057(17) -0.0020(17)
C9 0.027(2) 0.022(2) 0.019(2) -0.0069(18) 0.0043(18) -0.0020(19)
C10 0.039(3) 0.027(3) 0.027(3) -0.010(2) 0.005(2) -0.005(2)
C11 0.043(3) 0.028(3) 0.025(3) -0.006(2) 0.002(2) 0.000(2)
C12 0.035(3) 0.030(3) 0.022(2) -0.003(2) 0.004(2) -0.002(2)
C13 0.029(2) 0.017(2) 0.021(2) 0.0009(18) 0.0060(19) 0.0003(18)
C14 0.025(2) 0.025(2) 0.025(2) 0.003(2) 0.0076(19) 0.002(2)
C15 0.043(3) 0.023(3) 0.032(3) -0.004(2) 0.007(2) 0.014(2)
C16 0.054(4) 0.020(3) 0.036(3) -0.009(2) 0.010(3) 0.003(2)
C17 0.034(3) 0.037(3) 0.032(3) -0.004(2) 0.009(2) 0.006(2)
C18 0.023(2) 0.024(2) 0.021(2) -0.0051(19) 0.0079(18) -0.0034(19)
C19 0.020(2) 0.026(2) 0.027(2) -0.006(2) 0.0048(18) -0.0019(19)
C20 0.029(3) 0.037(3) 0.032(3) -0.008(2) 0.012(2) -0.010(2)
C21 0.044(3) 0.041(3) 0.029(3) -0.007(2) 0.018(2) -0.014(3)
C22 0.041(3) 0.036(3) 0.023(3) 0.002(2) 0.005(2) -0.005(2)
C23 0.031(3) 0.032(3) 0.020(2) 0.002(2) 0.001(2) -0.003(2)
C24 0.036(3) 0.028(3) 0.023(2) -0.009(2) 0.006(2) -0.007(2)
C25 0.042(3) 0.042(3) 0.029(3) -0.014(3) 0.013(2) -0.011(3)
C26 0.043(3) 0.043(3) 0.034(3) -0.014(3) 0.022(3) -0.004(3)
C27 0.050(4) 0.056(4) 0.020(3) -0.002(3) 0.006(2) -0.012(3)
C28 0.023(2) 0.022(2) 0.021(2) -0.0013(18) 0.0023(18) -0.0038(19)
C29 0.020(2) 0.036(3) 0.018(2) -0.003(2) 0.0005(18) -0.011(2)
C30 0.056(4) 0.023(3) 0.027(3) -0.010(2) -0.002(3) -0.004(3)
C31 0.036(3) 0.044(3) 0.020(2) -0.011(2) -0.008(2) 0.000(2)
C32 0.028(2) 0.025(2) 0.017(2) -0.0009(18) -0.0001(18) -0.011(2)
C33 0.044(4) 0.054(4) 0.029(3) -0.006(3) -0.010(3) -0.006(3)
C34 0.069(4) 0.022(3) 0.031(3) -0.002(2) -0.014(3) -0.015(3)
C35 0.025(2) 0.019(2) 0.021(2) -0.0033(18) 0.0013(18) -0.0045(19)
C36 0.086(5) 0.025(3) 0.024(3) 0.003(2) 0.011(3) 0.002(3)
C37 0.102(6) 0.025(3) 0.032(3) 0.013(3) 0.012(4) 0.002(3)
C38 0.057(4) 0.035(3) 0.045(4) 0.017(3) -0.022(3) -0.007(3)
C39 0.033(3) 0.062(4) 0.045(4) 0.026(3) 0.012(3) 0.020(3)
C40 0.028(3) 0.057(4) 0.040(3) 0.030(3) 0.008(2) 0.012(3)
C41 0.035(3) 0.019(3) 0.077(5) -0.004(3) -0.017(3) 0.001(2)
C42 0.038(4) 0.014(3) 0.116(7) -0.007(3) -0.026(4) 0.001(2)
C43 0.038(3) 0.030(3) 0.089(6) 0.020(4) 0.018(4) 0.001(3)
C44 0.081(6) 0.040(4) 0.049(4) -0.010(3) -0.013(4) 0.032(4)
C45 0.021(2) 0.024(2) 0.017(2) 0.0028(18) 0.0004(17) -0.0031(18)
C46 0.028(3) 0.018(2) 0.036(3) 0.003(2) 0.005(2) -0.003(2)
C47 0.033(3) 0.019(2) 0.049(3) 0.004(2) 0.007(2) 0.000(2)
C48 0.042(3) 0.036(3) 0.051(4) -0.025(3) 0.000(3) 0.004(3)
C49 0.048(4) 0.049(4) 0.029(3) -0.004(3) 0.012(3) 0.006(3)
C50 0.041(3) 0.046(4) 0.022(3) 0.001(2) 0.006(2) 0.005(3)
C51 0.023(3) 0.024(3) 0.052(4) -0.003(2) -0.002(2) -0.003(2)
C52 0.025(3) 0.032(3) 0.060(4) -0.008(3) -0.013(3) 0.001(2)
C53 0.036(3) 0.037(3) 0.036(3) 0.003(3) -0.009(2) 0.009(3)
C54 0.030(3) 0.044(4) 0.063(4) 0.014(3) 0.012(3) 0.002(3)
O1 0.044(3) 0.074(4) 0.042(3) 0.019(3) 0.004(2) 0.022(3)
C55 0.064(5) 0.086(6) 0.041(4) 0.012(4) -0.006(4) 0.029(5)
C56 0.050(4) 0.057(5) 0.078(6) 0.009(4) -0.009(4) -0.012(4)
C57 0.064(5) 0.049(4) 0.061(5) 0.008(4) -0.006(4) -0.011(4)
C58 0.068(17) 0.13(3) 0.06(2) 0.045(19) 0.001(17) 0.020(18)
C58' 0.063(10) 0.15(3) 0.038(10) 0.051(13) 0.009(8) 0.019(12)
O2 0.082(4) 0.032(2) 0.037(2) 0.0058(19) 0.004(2) 0.006(2)
C59 0.103(7) 0.043(4) 0.060(5) 0.013(4) 0.009(5) -0.008(5)
C60 0.087(12) 0.048(8) 0.079(9) 0.019(7) -0.031(9) -0.012(8)
C61 0.087(11) 0.060(9) 0.076(9) 0.024(7) -0.065(8) -0.017(8)
C60' 0.075(13) 0.085(12) 0.089(10) 0.025(10) -0.021(10) -0.003(10)
C61' 0.099(14) 0.066(11) 0.093(10) 0.012(9) -0.046(11) -0.003(10)
C62 0.095(7) 0.048(4) 0.043(4) -0.002(3) -0.018(4) 0.003(4)
Li1 0.051(7) 0.061(8) 0.047(7) 0.037(6) -0.022(5) -0.017(6)
C63 0.124(19) 0.11(2) 0.144(18) -0.012(16) -0.002(16) 0.034(17)
C64 0.106(10) 0.068(9) 0.092(10) 0.010(8) -0.018(9) 0.028(9)
C65 0.088(9) 0.074(9) 0.092(9) 0.010(8) 0.006(8) 0.025(8)
C66 0.085(10) 0.103(11) 0.094(10) -0.005(9) 0.023(9) 0.011(9)
C67 0.056(14) 0.091(16) 0.099(14) 0.007(12) 0.033(10) 0.013(12)
C63' 0.068(9) 0.030(7) 0.080(10) -0.001(6) -0.028(8) 0.023(6)
C64' 0.093(10) 0.056(8) 0.080(9) 0.013(7) -0.008(8) 0.020(8)
C65' 0.086(8) 0.072(8) 0.091(8) 0.002(7) 0.007(7) 0.015(7)
C66' 0.062(8) 0.061(8) 0.083(9) -0.003(7) 0.011(7) 0.005(7)
C67' 0.059(13) 0.083(13) 0.092(12) 0.017(10) 0.036(9) 0.004(10)

loop_
_atom_type_symbol
_atom_type_description
_atom_type_scat_dispersion_real
_atom_type_scat_dispersion_imag
_atom_type_scat_source
C C 0.0033 0.0016 'International Tables Vol C Tables 4.2.6.8 and 6.1.1.4'
H H 0.0000 0.0000 'International Tables Vol C Tables 4.2.6.8 and 6.1.1.4'
Li Li -0.0003 0.0001 'International Tables Vol C Tables 4.2.6.8 and 6.1.1.4'
N N 0.0061 0.0033 'International Tables Vol C Tables 4.2.6.8 and 6.1.1.4'
O O 0.0106 0.0060 'International Tables Vol C Tables 4.2.6.8 and 6.1.1.4'
I I -0.4742 1.8119 'International Tables Vol C Tables 4.2.6.8 and 6.1.1.4'
Ce Ce -0.2486 2.6331 'International Tables Vol C Tables 4.2.6.8 and 6.1.1.4'

loop_
_geom_angle_atom_site_label_1
_geom_angle_atom_site_label_2
_geom_angle_atom_site_label_3
_geom_angle
I1 Ce1 I2 86.604(11)
N1 Ce1 I1 97.43(10)
N1 Ce1 I2 101.81(10)
N1 Ce1 N4 154.96(14)
N1 Ce1 C1 27.06(13)
N1 Ce1 C28 131.63(14)
N2 Ce1 I1 151.25(9)
N2 Ce1 I2 96.68(10)
N2 Ce1 N1 53.90(13)
N2 Ce1 N4 110.03(14)
N2 Ce1 N5 97.31(15)
N2 Ce1 C1 27.25(13)
N2 Ce1 C28 106.97(14)
N4 Ce1 I1 97.54(11)
N4 Ce1 I2 99.01(9)
N4 Ce1 C1 136.17(14)
N4 Ce1 C28 27.17(13)
N5 Ce1 I1 92.22(11)
N5 Ce1 I2 152.71(10)
N5 Ce1 N1 105.38(14)
N5 Ce1 N4 54.08(13)
N5 Ce1 C1 106.18(14)
N5 Ce1 C28 27.01(13)
C1 Ce1 I1 124.02(10)
C1 Ce1 I2 96.90(9)
C1 Ce1 C28 125.52(13)
C28 Ce1 I1 93.72(10)
C28 Ce1 I2 125.80(10)
Li1 I1 Ce1 85.5(3)
Li1 I2 Ce1 83.7(3)
C1 N1 Ce1 95.7(3)
C1 N1 C2 124.3(4)
C2 N1 Ce1 138.6(3)
C1 N2 Ce1 96.2(3)
C1 N2 C5 124.9(4)
C5 N2 Ce1 136.6(3)
C1 N3 C8 117.6(4)
C1 N3 C18 117.3(4)
C8 N3 C18 125.0(4)
C28 N4 Ce1 95.7(3)
C28 N4 C29 124.8(4)
C29 N4 Ce1 137.3(3)
C28 N5 Ce1 96.3(3)
C28 N5 C32 123.6(4)
C32 N5 Ce1 140.0(3)
C28 N6 C35 116.4(4)
C28 N6 C45 117.3(4)
C45 N6 C35 126.2(4)
N1 C1 Ce1 57.3(2)
N1 C1 N2 112.5(4)
N1 C1 N3 124.3(4)
N2 C1 Ce1 56.5(3)
N2 C1 N3 123.2(4)
N3 C1 Ce1 168.1(3)
N1 C2 C3 108.3(4)
N1 C2 C4 110.1(4)
C3 C2 C4 108.9(5)
N2 C5 C6 109.7(4)
N2 C5 C7 109.8(4)
C7 C5 C6 108.6(4)
N3 C8 C9 112.4(4)
N3 C8 C13 108.9(4)
N3 C8 C14 113.6(4)
C9 C8 C14 107.7(4)
C13 C8 C9 106.8(4)
C13 C8 C14 107.1(4)
C10 C9 C8 111.4(4)
C9 C10 C16 109.7(5)
C11 C10 C9 110.0(5)
C11 C10 C16 109.2(5)
C10 C11 C12 109.0(5)
C11 C12 C13 108.8(4)
C17 C12 C11 110.0(5)
C17 C12 C13 110.2(5)
C12 C13 C8 111.8(4)
C15 C14 C8 111.4(4)
C16 C15 C14 110.1(5)
C16 C15 C17 109.8(5)
C17 C15 C14 109.4(5)
C15 C16 C10 109.0(5)
C12 C17 C15 108.9(5)
N3 C18 C19 113.8(4)
N3 C18 C23 112.2(4)
N3 C18 C24 108.4(4)
C23 C18 C19 107.9(4)
C23 C18 C24 106.9(4)
C24 C18 C19 107.3(4)
C18 C19 C20 110.6(4)
C21 C20 C19 109.4(5)
C26 C20 C19 109.4(5)
C26 C20 C21 109.4(5)
C22 C21 C20 109.5(5)
C21 C22 C23 109.1(5)
C21 C22 C27 109.6(5)
C27 C22 C23 109.6(5)
C22 C23 C18 111.7(5)
C25 C24 C18 111.9(4)
C26 C25 C24 110.0(5)
C26 C25 C27 109.0(5)
C27 C25 C24 109.1(5)
C25 C26 C20 110.1(5)
C22 C27 C25 109.7(5)
N4 C28 Ce1 57.1(2)
N4 C28 N6 122.8(4)
N5 C28 Ce1 56.6(2)
N5 C28 N4 113.5(4)
N5 C28 N6 123.8(4)
N6 C28 Ce1 174.9(3)
N4 C29 C30 111.1(4)
N4 C29 C31 110.2(5)
C31 C29 C30 108.7(4)
N5 C32 C33 109.9(5)
N5 C32 C34 109.0(4)
C33 C32 C34 108.5(5)
N6 C35 C36 114.7(4)
N6 C35 C40 108.6(4)
N6 C35 C41 112.7(4)
C40 C35 C36 106.6(5)
C40 C35 C41 107.7(5)
C41 C35 C36 106.1(5)
C35 C36 C37 111.3(5)
C38 C37 C36 111.2(6)
C38 C37 C43 110.3(6)
C43 C37 C36 108.8(7)
C37 C38 C39 109.5(6)
C38 C39 C40 109.7(6)
C38 C39 C44 108.9(6)
C44 C39 C40 109.9(6)
C35 C40 C39 112.0(5)
C35 C41 C42 111.4(5)
C43 C42 C41 110.9(6)
C43 C42 C44 110.3(6)
C44 C42 C41 108.2(7)
C42 C43 C37 109.1(6)
C39 C44 C42 108.3(5)
N6 C45 C46 109.1(4)
N6 C45 C50 112.6(4)
N6 C45 C51 113.4(4)
C46 C45 C51 105.9(4)
C50 C45 C46 108.9(4)
C50 C45 C51 106.7(4)
C47 C46 C45 112.4(4)
C46 C47 C48 109.0(5)
C53 C47 C46 109.4(5)
C53 C47 C48 108.9(5)
C47 C48 C49 108.6(5)
C50 C49 C48 109.7(6)
C54 C49 C48 109.4(6)
C54 C49 C50 109.5(6)
C49 C50 C45 111.9(5)
C52 C51 C45 110.5(5)
C53 C52 C51 109.9(5)
C54 C52 C51 110.5(5)
C54 C52 C53 110.0(5)
C52 C53 C47 109.3(5)
C52 C54 C49 109.8(5)
C55 O1 C58 95(2)
C55 O1 Li1 127.5(6)
C58 O1 Li1 131(2)
C58' O1 C55 110.6(12)
C58' O1 Li1 121.9(11)
O1 C55 C56 105.6(6)
C57 C56 C55 104.0(7)
C56 C57 C58' 105.7(10)
C58 C57 C56 102(2)
C57 C58 O1 108(4)
O1 C58' C57 105.7(15)
C59 O2 Li1 125.1(6)
C62 O2 C59 110.3(6)
C62 O2 Li1 124.2(5)
O2 C59 C60 106.6(8)
O2 C59 C60' 99.7(9)
C59 C60 C61 101.5(12)
C60 C61 C62 100.7(11)
C61' C60' C59 103.8(13)
C62 C61' C60' 99.4(13)
O2 C62 C61 100.4(8)
O2 C62 C61' 106.9(8)
I1 Li1 I2 104.1(5)
O1 Li1 I1 112.7(5)
O1 Li1 I2 107.6(5)
O2 Li1 I1 109.2(5)
O2 Li1 I2 108.6(5)
O2 Li1 O1 114.1(9)
C63 C64 C65 113.3
C64 C65 C66 113.8
C67 C66 C65 113.3
C63' C64' C65' 113.3
C66' C65' C64' 113.8
C67' C66' C65' 113.3

loop_
_geom_bond_atom_site_label_1
_geom_bond_atom_site_label_2
_geom_bond_distance
Ce1 I1 3.2306(5)
Ce1 I2 3.2638(5)
Ce1 N1 2.460(4)
Ce1 N2 2.442(4)
Ce1 N4 2.462(4)
Ce1 N5 2.451(4)
Ce1 C1 2.910(5)
Ce1 C28 2.917(5)
I1 Li1 2.788(14)
I2 Li1 2.862(12)
N1 C1 1.331(6)
N1 C2 1.467(6)
N2 C1 1.340(6)
N2 C5 1.453(6)
N3 C1 1.441(6)
N3 C8 1.500(6)
N3 C18 1.508(6)
N4 C28 1.339(6)
N4 C29 1.460(6)
N5 C28 1.333(6)
N5 C32 1.463(6)
N6 C28 1.445(6)
N6 C35 1.514(6)
N6 C45 1.496(6)
C2 C3 1.536(8)
C2 C4 1.542(7)
C5 C6 1.551(7)
C5 C7 1.519(8)
C8 C9 1.549(7)
C8 C13 1.543(6)
C8 C14 1.553(7)
C9 C10 1.536(7)
C10 C11 1.521(8)
C10 C16 1.542(9)
C11 C12 1.534(8)
C12 C13 1.537(7)
C12 C17 1.521(8)
C14 C15 1.535(7)
C15 C16 1.524(9)
C15 C17 1.527(8)
C18 C19 1.553(7)
C18 C23 1.546(7)
C18 C24 1.550(7)
C19 C20 1.556(7)
C20 C21 1.532(9)
C20 C26 1.529(8)
C21 C22 1.522(9)
C22 C23 1.542(7)
C22 C27 1.527(9)
C24 C25 1.541(7)
C25 C26 1.510(9)
C25 C27 1.528(10)
C29 C30 1.552(8)
C29 C31 1.515(8)
C32 C33 1.531(8)
C32 C34 1.539(7)
C35 C36 1.552(8)
C35 C40 1.531(8)
C35 C41 1.540(7)
C36 C37 1.555(9)
C37 C38 1.474(11)
C37 C43 1.513(11)
C38 C39 1.517(10)
C39 C40 1.550(9)
C39 C44 1.524(12)
C41 C42 1.564(9)
C42 C43 1.480(12)
C42 C44 1.535(11)
C45 C46 1.546(7)
C45 C50 1.533(7)
C45 C51 1.560(7)
C46 C47 1.534(8)
C47 C48 1.544(9)
C47 C53 1.523(9)
C48 C49 1.546(10)
C49 C50 1.533(9)
C49 C54 1.507(10)
C51 C52 1.542(8)
C52 C53 1.516(9)
C52 C54 1.495(10)
O1 C55 1.443(9)
O1 C58 1.47(6)
O1 C58' 1.438(18)
O1 Li1 1.877(14)
C55 C56 1.496(12)
C56 C57 1.494(11)
C57 C58 1.45(6)
C57 C58' 1.51(3)
O2 C59 1.449(9)
O2 C62 1.425(9)
O2 Li1 1.865(15)
C59 C60 1.458(15)
C59 C60' 1.510(17)
C60 C61 1.508(15)
C61 C62 1.559(15)
C60' C61' 1.492(18)
C61' C62 1.490(17)
C63 C64 1.5315
C64 C65 1.5331
C65 C66 1.5333
C66 C67 1.5311
C63' C64' 1.5313
C64' C65' 1.5331
C65' C66' 1.5331
C66' C67' 1.5309
